data_7020202
loop_
_publ_author_name
'Hector, Andrew L.'
'Jolleys, Andrew'
'Levason, William'
'Reid, Gillian'

_publ_section_title
;
 TeX4 (X = F, Cl, Br) as Lewis acids--complexes with soft thio- and
 seleno-ether ligands.
;
_journal_issue 36
_journal_name_full 'Dalton transactions (Cambridge, England : 2003)'
_journal_page_first 10988
_journal_page_last 10999
_journal_paper_doi 10.1039/c2dt30968h
_journal_volume 41
_journal_year 2012
_chemical_absolute_configuration ad
_chemical_formula_moiety 'C8 H10 S2, Cl4 Te'
_chemical_formula_sum 'C8 H10 Cl4 S2 Te'
_chemical_formula_weight 439.68
_chemical_name_systematic
;
Tetrachloro-(1,2-bis(methylsulfanyl)benzene)tellurium(IV)
;
_space_group_IT_number 33
_space_group_name_Hall 'P 2c -2n'
_symmetry_cell_setting orthorhombic
_symmetry_space_group_name_Hall 'P 2c -2n'
_symmetry_space_group_name_H-M 'P n a 21'
_atom_sites_solution_hydrogens geom
_atom_sites_solution_primary direct
_atom_sites_solution_secondary difmap
_audit_creation_date 2011-12-24
_audit_creation_method 'SHELXL-97 + hand edit'
_cell_angle_alpha 90.00
_cell_angle_beta 90.00
_cell_angle_gamma 90.00
_cell_formula_units_Z 4
_cell_length_a 10.038(2)
_cell_length_b 14.622(2)
_cell_length_c 9.5760(10)
_cell_measurement_reflns_used 31232
_cell_measurement_temperature 120(2)
_cell_measurement_theta_max 27.48
_cell_measurement_theta_min 2.91
_cell_volume 1405.5(4)
_computing_cell_refinement 'DENZO (Otwinowski & Minor, 1997)'
_computing_data_collection 'COLLECT (Hooft, R.W.W., 1998)'
_computing_data_reduction 'DENZO (Otwinowski & Minor, 1997)'
_computing_structure_refinement 'SHELXL-97 (Sheldrick, 1997)'
_computing_structure_solution 'SHELXS-97 (Sheldrick, 1997)'
_diffrn_ambient_temperature 120(2)
_diffrn_measured_fraction_theta_full 0.998
_diffrn_measured_fraction_theta_max 0.998
_diffrn_measurement_device_type 'Bruker-Nonius APEX II CCD camera on \k-goniostat'
_diffrn_measurement_method '\f & \w scans'
_diffrn_radiation_monochromator '10cm confocal mirrors'
_diffrn_radiation_source 'Bruker-Nonius FR591 rotating anode'
_diffrn_radiation_type MoK\a
_diffrn_radiation_wavelength 0.71073
_diffrn_reflns_av_R_equivalents 0.0322
_diffrn_reflns_av_sigmaI/netI 0.0298
_diffrn_reflns_limit_h_max 13
_diffrn_reflns_limit_h_min -13
_diffrn_reflns_limit_k_max 18
_diffrn_reflns_limit_k_min -17
_diffrn_reflns_limit_l_max 12
_diffrn_reflns_limit_l_min -12
_diffrn_reflns_number 16155
_diffrn_reflns_theta_full 27.49
_diffrn_reflns_theta_max 27.49
_diffrn_reflns_theta_min 3.25
_diffrn_standards_number 0
_exptl_absorpt_coefficient_mu 3.140
_exptl_absorpt_correction_T_max 1.0000
_exptl_absorpt_correction_T_min 0.8122
_exptl_absorpt_correction_type multi-scan
_exptl_absorpt_process_details 'G.M. Sheldrick, (2007). SADABS. Version 2007/2. Bruker AXS Inc.'
_exptl_crystal_colour red
_exptl_crystal_density_diffrn 2.078
_exptl_crystal_density_method 'not measured'
_exptl_crystal_description block
_exptl_crystal_F_000 840
_exptl_crystal_size_max 0.10
_exptl_crystal_size_mid 0.04
_exptl_crystal_size_min 0.02
_refine_diff_density_max 0.385
_refine_diff_density_min -0.417
_refine_diff_density_rms 0.079
_refine_ls_abs_structure_details 'Flack H D (1983), Acta Cryst. A39, 876-881'
_refine_ls_abs_structure_Flack 0.075(16)
_refine_ls_extinction_method none
_refine_ls_goodness_of_fit_ref 1.066
_refine_ls_hydrogen_treatment constr
_refine_ls_matrix_type full
_refine_ls_number_parameters 138
_refine_ls_number_reflns 3181
_refine_ls_number_restraints 1
_refine_ls_restrained_S_all 1.066
_refine_ls_R_factor_all 0.0218
_refine_ls_R_factor_gt 0.0201
_refine_ls_shift/su_max 0.002
_refine_ls_shift/su_mean 0.000
_refine_ls_structure_factor_coef Fsqd
_refine_ls_weighting_details 'w=1/[\s^2^(Fo^2^)+(0.0000P)^2^+1.0145P] where P=(Fo^2^+2Fc^2^)/3'
_refine_ls_weighting_scheme calc
_refine_ls_wR_factor_gt 0.0385
_refine_ls_wR_factor_ref 0.0391
_reflns_number_gt 3067
_reflns_number_total 3181
_reflns_threshold_expression I>2\s(I)
_cod_data_source_file c2dt30968h.txt
_cod_data_source_block 11ajj0001
_cod_database_code 7020202

loop_
_symmetry_equiv_pos_as_xyz
'x, y, z'
'-x, -y, z+1/2'
'x+1/2, -y+1/2, z'
'-x+1/2, y+1/2, z+1/2'

loop_
_atom_site_label
_atom_site_type_symbol
_atom_site_fract_x
_atom_site_fract_y
_atom_site_fract_z
_atom_site_U_iso_or_equiv
_atom_site_adp_type
_atom_site_occupancy
_atom_site_symmetry_multiplicity
_atom_site_calc_flag
_atom_site_refinement_flags
Te1 Te 0.738431(14) 0.565913(9) 0.23210(4) 0.01609(5) Uani 1 1 d .
Cl1 Cl 0.92341(7) 0.67373(5) 0.21929(11) 0.03304(18) Uani 1 1 d .
Cl2 Cl 0.61822(9) 0.64980(6) 0.06463(9) 0.02835(19) Uani 1 1 d .
Cl3 Cl 0.54587(7) 0.45643(5) 0.25720(9) 0.02807(18) Uani 1 1 d .
Cl4 Cl 0.64390(7) 0.65307(6) 0.41199(8) 0.02368(18) Uani 1 1 d .
S1 S 0.82787(7) 0.46033(5) -0.02713(8) 0.02030(15) Uani 1 1 d .
S2 S 1.11608(7) 0.52372(5) -0.02577(8) 0.02057(15) Uani 1 1 d .
C1 C 0.6944(3) 0.3800(2) -0.0548(3) 0.0258(7) Uani 1 1 d .
H1A H 0.6535 0.3645 0.0351 0.039 Uiso 1 1 calc R
H1B H 0.7297 0.3245 -0.0983 0.039 Uiso 1 1 calc R
H1C H 0.6272 0.4075 -0.1161 0.039 Uiso 1 1 calc R
C2 C 0.9417(3) 0.40025(19) 0.0810(3) 0.0183(6) Uani 1 1 d .
C3 C 0.9040(3) 0.3258(2) 0.1636(3) 0.0240(6) Uani 1 1 d .
H3 H 0.8165 0.3015 0.1557 0.029 Uiso 1 1 calc R
C4 C 0.9930(3) 0.28735(18) 0.2565(3) 0.0230(7) Uani 1 1 d .
H4 H 0.9668 0.2367 0.3122 0.028 Uiso 1 1 calc R
C5 C 1.1207(3) 0.32283(19) 0.2683(3) 0.0247(7) Uani 1 1 d .
H5 H 1.1811 0.2973 0.3340 0.030 Uiso 1 1 calc R
C6 C 1.1608(3) 0.39510(19) 0.1852(3) 0.0202(6) Uani 1 1 d .
H6 H 1.2488 0.4185 0.1933 0.024 Uiso 1 1 calc R
C7 C 1.0727(3) 0.43373(18) 0.0896(3) 0.0180(6) Uani 1 1 d .
C8 C 1.2487(3) 0.5825(2) 0.0634(4) 0.0299(8) Uani 1 1 d .
H8A H 1.3256 0.5416 0.0724 0.045 Uiso 1 1 calc R
H8B H 1.2183 0.6010 0.1565 0.045 Uiso 1 1 calc R
H8C H 1.2743 0.6369 0.0100 0.045 Uiso 1 1 calc R

loop_
_atom_site_aniso_label
_atom_site_aniso_U_11
_atom_site_aniso_U_22
_atom_site_aniso_U_33
_atom_site_aniso_U_23
_atom_site_aniso_U_13
_atom_site_aniso_U_12
Te1 0.01544(8) 0.01626(8) 0.01658(9) -0.00055(10) 0.00055(11) -0.00015(6)
Cl1 0.0229(3) 0.0300(3) 0.0463(5) -0.0048(4) 0.0107(4) -0.0086(3)
Cl2 0.0303(4) 0.0317(4) 0.0231(4) 0.0045(3) -0.0023(3) 0.0106(4)
Cl3 0.0241(3) 0.0248(3) 0.0353(5) -0.0021(3) 0.0035(3) -0.0071(3)
Cl4 0.0222(4) 0.0255(4) 0.0234(4) -0.0059(3) 0.0022(3) 0.0014(3)
S1 0.0177(3) 0.0234(4) 0.0198(4) 0.0032(3) 0.0001(3) 0.0033(3)
S2 0.0194(3) 0.0214(3) 0.0209(4) 0.0034(3) 0.0017(3) 0.0004(3)
C1 0.0204(15) 0.0280(16) 0.0291(19) -0.0025(13) -0.0051(13) -0.0029(13)
C2 0.0201(14) 0.0197(14) 0.0151(14) -0.0019(11) 0.0018(11) 0.0030(12)
C3 0.0265(16) 0.0231(15) 0.0223(15) -0.0021(12) 0.0055(13) 0.0003(12)
C4 0.0352(15) 0.0180(12) 0.0159(18) 0.0029(12) 0.0033(13) 0.0035(11)
C5 0.0304(16) 0.0259(15) 0.0178(18) 0.0012(11) -0.0020(11) 0.0141(13)
C6 0.0162(13) 0.0246(15) 0.0199(15) -0.0027(11) -0.0019(11) 0.0063(12)
C7 0.0203(14) 0.0189(14) 0.0149(15) -0.0009(11) 0.0014(11) 0.0017(11)
C8 0.0301(18) 0.0286(17) 0.031(2) -0.0056(15) -0.0015(14) -0.0093(14)

loop_
_atom_type_symbol
_atom_type_description
_atom_type_scat_dispersion_real
_atom_type_scat_dispersion_imag
_atom_type_scat_source
C C 0.0033 0.0016 'International Tables Vol C Tables 4.2.6.8 and 6.1.1.4'
H H 0.0000 0.0000 'International Tables Vol C Tables 4.2.6.8 and 6.1.1.4'
S S 0.1246 0.1234 'International Tables Vol C Tables 4.2.6.8 and 6.1.1.4'
Cl Cl 0.1484 0.1585 'International Tables Vol C Tables 4.2.6.8 and 6.1.1.4'
Te Te -0.5308 1.6751 'International Tables Vol C Tables 4.2.6.8 and 6.1.1.4'

loop_
_geom_angle_atom_site_label_1
_geom_angle_atom_site_label_2
_geom_angle_atom_site_label_3
_geom_angle
_geom_angle_site_symmetry_1
_geom_angle_site_symmetry_3
Cl4 Te1 Cl2 90.57(3) . .
Cl4 Te1 Cl1 89.64(3) . .
Cl2 Te1 Cl1 91.10(3) . .
Cl4 Te1 Cl3 87.99(3) . .
Cl2 Te1 Cl3 90.16(3) . .
Cl1 Te1 Cl3 177.32(4) . .
Cl4 Te1 S2 82.42(3) . 2_765
Cl2 Te1 S2 172.79(3) . 2_765
Cl1 Te1 S2 87.20(3) . 2_765
Cl3 Te1 S2 91.25(3) . 2_765
Cl4 Te1 S1 171.93(3) . .
Cl2 Te1 S1 81.98(3) . .
Cl1 Te1 S1 93.56(3) . .
Cl3 Te1 S1 88.96(2) . .
S2 Te1 S1 105.11(2) 2_765 .
C2 S1 C1 104.02(14) . .
C2 S1 S2 62.31(10) . .
C1 S1 S2 155.23(11) . .
C2 S1 Te1 88.01(9) . .
C1 S1 Te1 103.29(11) . .
S2 S1 Te1 97.01(3) . .
C7 S2 C8 103.90(16) . .
C7 S2 Te1 105.89(10) . 2_764
C8 S2 Te1 102.28(12) . 2_764
C7 S2 S1 62.76(10) . .
C8 S2 S1 148.42(12) . .
Te1 S2 S1 108.84(3) 2_764 .
S1 C1 H1A 109.5 . .
S1 C1 H1B 109.5 . .
H1A C1 H1B 109.5 . .
S1 C1 H1C 109.5 . .
H1A C1 H1C 109.5 . .
H1B C1 H1C 109.5 . .
C3 C2 C7 119.5(3) . .
C3 C2 S1 122.7(2) . .
C7 C2 S1 117.7(2) . .
C4 C3 C2 120.4(3) . .
C4 C3 H3 119.8 . .
C2 C3 H3 119.8 . .
C3 C4 C5 119.9(3) . .
C3 C4 H4 120.1 . .
C5 C4 H4 120.1 . .
C6 C5 C4 120.5(3) . .
C6 C5 H5 119.8 . .
C4 C5 H5 119.8 . .
C5 C6 C7 120.2(3) . .
C5 C6 H6 119.9 . .
C7 C6 H6 119.9 . .
C6 C7 C2 119.4(3) . .
C6 C7 S2 123.7(2) . .
C2 C7 S2 116.9(2) . .
S2 C8 H8A 109.5 . .
S2 C8 H8B 109.5 . .
H8A C8 H8B 109.5 . .
S2 C8 H8C 109.5 . .
H8A C8 H8C 109.5 . .
H8B C8 H8C 109.5 . .

loop_
_geom_bond_atom_site_label_1
_geom_bond_atom_site_label_2
_geom_bond_distance
_geom_bond_site_symmetry_2
Te1 Cl4 2.3435(9) .
Te1 Cl2 2.3521(9) .
Te1 Cl1 2.4389(7) .
Te1 Cl3 2.5212(8) .
Te1 S2 3.0375(8) 2_765
Te1 S1 3.0580(9) .
S1 C2 1.775(3) .
S1 C1 1.801(3) .
S1 S2 3.0379(13) .
S2 C7 1.773(3) .
S2 C8 1.800(3) .
S2 Te1 3.0375(8) 2_764
C1 H1A 0.9800 .
C1 H1B 0.9800 .
C1 H1C 0.9800 .
C2 C3 1.398(4) .
C2 C7 1.405(4) .
C3 C4 1.380(4) .
C3 H3 0.9500 .
C4 C5 1.388(4) .
C4 H4 0.9500 .
C5 C6 1.383(4) .
C5 H5 0.9500 .
C6 C7 1.392(4) .
C6 H6 0.9500 .
C8 H8A 0.9800 .
C8 H8B 0.9800 .
C8 H8C 0.9800 .

loop_
_geom_contact_atom_site_label_1
_geom_contact_atom_site_label_2
_geom_contact_distance
_geom_contact_site_symmetry_2
Te1 S1 3.0580(9) .
Te1 S2 3.0375(8) 2_765
